data_7014482
loop_
_publ_author_name
'Ren, Chen'
'Hou, Lei'
'Liu, Bin'
'Yang, Guo-Ping'
'Wang, Yao-Yu'
'Shi, Qi-Zhen'

_publ_section_title
;
 Distinct structures of coordination polymers incorporating flexible
 triazole-based ligand: topological diversities, crystal structures and
 property studies.
;
_journal_issue 4
_journal_name_full 'Dalton transactions (Cambridge, England : 2003)'
_journal_page_first 793
_journal_page_last 804
_journal_paper_doi 10.1039/c0dt00894j
_journal_volume 40
_journal_year 2011
_chemical_formula_moiety 'C23 H19 Cu N6 O5'
_chemical_formula_sum 'C23 H19 Cu N6 O5'
_chemical_formula_weight 522.98
_chemical_name_systematic
;
?
;
_space_group_IT_number 15
_symmetry_cell_setting monoclinic
_symmetry_space_group_name_Hall '-C 2yc'
_symmetry_space_group_name_H-M 'C 1 2/c 1'
_atom_sites_solution_hydrogens geom
_atom_sites_solution_primary direct
_atom_sites_solution_secondary difmap
_audit_creation_method SHELXL-97
_cell_angle_alpha 90.00
_cell_angle_beta 116.123(2)
_cell_angle_gamma 90.00
_cell_formula_units_Z 8
_cell_length_a 28.600(4)
_cell_length_b 11.5539(14)
_cell_length_c 17.686(2)
_cell_measurement_reflns_used 2192
_cell_measurement_temperature 296(2)
_cell_measurement_theta_max 21.8855
_cell_measurement_theta_min 2.9615
_cell_volume 5247.2(11)
_computing_structure_refinement 'SHELXL-97 (Sheldrick, 1997)'
_computing_structure_solution 'SHELXS-97 (Sheldrick, 1990)'
_diffrn_ambient_temperature 296(2)
_diffrn_measured_fraction_theta_full 0.997
_diffrn_measured_fraction_theta_max 0.997
_diffrn_measurement_device_type 'Rigaku RAXIS-RAPID Imaging Plate'
_diffrn_measurement_method \w
_diffrn_radiation_monochromator graphite
_diffrn_radiation_source 'fine-focus sealed tube'
_diffrn_radiation_type MoK\a
_diffrn_radiation_wavelength 0.71073
_diffrn_reflns_av_R_equivalents 0.0426
_diffrn_reflns_av_sigmaI/netI 0.0546
_diffrn_reflns_limit_h_max 33
_diffrn_reflns_limit_h_min -34
_diffrn_reflns_limit_k_max 13
_diffrn_reflns_limit_k_min -11
_diffrn_reflns_limit_l_max 21
_diffrn_reflns_limit_l_min -20
_diffrn_reflns_number 12898
_diffrn_reflns_theta_full 25.10
_diffrn_reflns_theta_max 25.10
_diffrn_reflns_theta_min 1.93
_exptl_absorpt_coefficient_mu 0.874
_exptl_absorpt_correction_T_max 0.8656
_exptl_absorpt_correction_T_min 0.7672
_exptl_absorpt_correction_type multi-scan
_exptl_absorpt_process_details sadabs
_exptl_crystal_colour blue
_exptl_crystal_density_diffrn 1.319
_exptl_crystal_density_method 'not measured'
_exptl_crystal_description block
_exptl_crystal_F_000 2128
_exptl_crystal_size_max 0.32
_exptl_crystal_size_mid 0.21
_exptl_crystal_size_min 0.17
_platon_squeeze_details
;
;
_refine_diff_density_max 1.183
_refine_diff_density_min -0.400
_refine_diff_density_rms 0.161
_refine_ls_extinction_method none
_refine_ls_goodness_of_fit_ref 1.029
_refine_ls_hydrogen_treatment constr
_refine_ls_matrix_type full
_refine_ls_number_parameters 325
_refine_ls_number_reflns 4664
_refine_ls_number_restraints 12
_refine_ls_restrained_S_all 1.031
_refine_ls_R_factor_all 0.1037
_refine_ls_R_factor_gt 0.0755
_refine_ls_shift/su_max 0.000
_refine_ls_shift/su_mean 0.000
_refine_ls_structure_factor_coef Fsqd
_refine_ls_weighting_details 'calc w=1/[\s^2^(Fo^2^)+(0.1755P)^2^+0.0000P] where P=(Fo^2^+2Fc^2^)/3'
_refine_ls_weighting_scheme calc
_refine_ls_wR_factor_gt 0.2246
_refine_ls_wR_factor_ref 0.2557
_reflns_number_gt 3093
_reflns_number_total 4664
_reflns_threshold_expression >2sigma(I)
_cod_data_source_file C0DT00894J.TXT
_cod_data_source_block 3
_cod_original_cell_volume 5247.3(11)
_cod_original_sg_symbol_H-M C2/c
_cod_database_code 7014482

loop_
_symmetry_equiv_pos_as_xyz
'x, y, z'
'-x, y, -z+1/2'
'x+1/2, y+1/2, z'
'-x+1/2, y+1/2, -z+1/2'
'-x, -y, -z'
'x, -y, z-1/2'
'-x+1/2, -y+1/2, -z'
'x+1/2, -y+1/2, z-1/2'

loop_
_atom_site_label
_atom_site_type_symbol
_atom_site_fract_x
_atom_site_fract_y
_atom_site_fract_z
_atom_site_U_iso_or_equiv
_atom_site_adp_type
_atom_site_occupancy
_atom_site_symmetry_multiplicity
_atom_site_calc_flag
_atom_site_refinement_flags
_atom_site_disorder_assembly
_atom_site_disorder_group
Cu1 Cu 0.19909(3) 0.03632(5) 0.22981(4) 0.0508(3) Uani 1 1 d . . .
C1 C 0.2175(2) 0.1851(6) 0.3840(4) 0.0663(17) Uani 1 1 d . . .
H1 H 0.2311 0.1246 0.4222 0.080 Uiso 1 1 calc R . .
C2 C 0.1873(2) 0.2756(5) 0.2715(3) 0.0527(13) Uani 1 1 d . . .
H2 H 0.1747 0.2965 0.2152 0.063 Uiso 1 1 calc R . .
C3 C 0.1760(2) 0.4676(5) 0.3294(4) 0.0605(15) Uani 1 1 d . . .
H3A H 0.1680 0.4984 0.2740 0.073 Uiso 1 1 calc R . .
H3B H 0.2048 0.5121 0.3703 0.073 Uiso 1 1 calc R . .
C4 C 0.1303(2) 0.4822(5) 0.3461(4) 0.0547(14) Uani 1 1 d . . .
C5 C 0.0936(2) 0.3951(5) 0.3318(4) 0.0646(16) Uani 1 1 d . . .
H5 H 0.0986 0.3228 0.3134 0.077 Uiso 1 1 calc R . .
C6 C 0.0499(2) 0.4148(5) 0.3446(4) 0.0606(15) Uani 1 1 d . . .
H6 H 0.0258 0.3555 0.3345 0.073 Uiso 1 1 calc R . .
C7 C 0.0412(2) 0.5219(5) 0.3724(4) 0.0586(15) Uani 1 1 d . . .
C8 C 0.0797(3) 0.6042(6) 0.3922(5) 0.079(2) Uani 1 1 d . . .
H8 H 0.0763 0.6744 0.4150 0.095 Uiso 1 1 calc R . .
C9 C 0.1234(3) 0.5846(6) 0.3790(5) 0.0742(19) Uani 1 1 d . . .
H9 H 0.1486 0.6422 0.3927 0.089 Uiso 1 1 calc R . .
C10 C -0.0065(2) 0.5447(5) 0.3845(4) 0.0604(15) Uani 1 1 d . . .
C11 C -0.0361(2) 0.4572(5) 0.3939(4) 0.0602(15) Uani 1 1 d . . .
H11 H -0.0266 0.3806 0.3923 0.072 Uiso 1 1 calc R . .
C12 C -0.0805(2) 0.4820(5) 0.4060(4) 0.0633(16) Uani 1 1 d . . .
H12 H -0.1000 0.4215 0.4122 0.076 Uiso 1 1 calc R . .
C13 C -0.0954(2) 0.5922(5) 0.4086(4) 0.0611(15) Uani 1 1 d . . .
C14 C -0.0659(3) 0.6812(6) 0.3991(6) 0.099(3) Uani 1 1 d . . .
H14 H -0.0751 0.7578 0.4016 0.119 Uiso 1 1 calc R . .
C15 C -0.0232(3) 0.6563(6) 0.3863(6) 0.096(3) Uani 1 1 d . . .
H15 H -0.0046 0.7173 0.3783 0.115 Uiso 1 1 calc R . .
C16 C -0.1424(2) 0.6154(5) 0.4242(4) 0.0669(16) Uani 1 1 d . . .
H16A H -0.1712 0.5678 0.3866 0.080 Uiso 1 1 calc R . .
H16B H -0.1345 0.5934 0.4816 0.080 Uiso 1 1 calc R . .
C17 C -0.1788(2) 0.7971(5) 0.3401(4) 0.0559(14) Uani 1 1 d . . .
H17 H -0.1903 0.7639 0.2870 0.067 Uiso 1 1 calc R . .
C18 C -0.1630(4) 0.9171(6) 0.4369(4) 0.090(3) Uani 1 1 d . . .
H18 H -0.1628 0.9849 0.4654 0.108 Uiso 1 1 calc R . .
C19 C 0.2632(2) 0.3882(4) 0.1440(3) 0.0469(12) Uani 1 1 d . . .
C20 C 0.2568(2) 0.3154(4) 0.0711(3) 0.0415(11) Uani 1 1 d . . .
C21 C 0.2231(2) 0.2209(4) 0.0466(3) 0.0417(11) Uani 1 1 d . . .
C22 C 0.2162(2) 0.1576(4) -0.0239(3) 0.0435(11) Uani 1 1 d . . .
H22 H 0.1932 0.0955 -0.0403 0.052 Uiso 1 1 calc R . .
C23 C 0.1949(2) 0.1793(4) 0.0968(3) 0.0476(13) Uani 1 1 d . . .
N1 N 0.20261(17) 0.1718(4) 0.3007(3) 0.0528(11) Uani 1 1 d . . .
N2 N 0.2116(2) 0.2883(5) 0.4066(3) 0.0708(14) Uani 1 1 d . . .
N3 N 0.19209(16) 0.3473(4) 0.3331(3) 0.0530(11) Uani 1 1 d . . .
N4 N -0.18119(18) 0.9056(4) 0.3524(3) 0.0553(12) Uani 1 1 d . . .
N5 N -0.1461(3) 0.8164(6) 0.4711(4) 0.114(3) Uani 1 1 d . . .
N6 N -0.15817(17) 0.7371(4) 0.4114(3) 0.0509(11) Uani 1 1 d . . .
O1 O 0.30845(17) 0.4344(3) 0.1864(2) 0.0617(10) Uani 1 1 d . . .
O2 O 0.22649(15) 0.4064(3) 0.1608(2) 0.0547(9) Uani 1 1 d . . .
O3 O 0.22576(15) 0.1313(3) 0.1661(2) 0.0522(9) Uani 1 1 d . . .
O4 O 0.14787(17) 0.1904(4) 0.0701(3) 0.0706(12) Uani 1 1 d . . .
O5 O 0.0928(6) 0.0900(14) 0.1573(9) 0.191(6) Uani 0.60 1 d PU . .
O6 O 0.0599(10) 0.072(2) 0.9251(18) 0.201(10) Uani 0.40 1 d PU . .

loop_
_atom_site_aniso_label
_atom_site_aniso_U_11
_atom_site_aniso_U_22
_atom_site_aniso_U_33
_atom_site_aniso_U_23
_atom_site_aniso_U_13
_atom_site_aniso_U_12
Cu1 0.0773(5) 0.0508(5) 0.0379(4) 0.0095(3) 0.0377(4) 0.0021(3)
C1 0.081(4) 0.088(5) 0.037(3) 0.019(3) 0.033(3) 0.027(3)
C2 0.067(3) 0.064(3) 0.041(3) 0.003(3) 0.036(3) 0.004(3)
C3 0.080(4) 0.058(4) 0.058(4) -0.009(3) 0.044(3) -0.005(3)
C4 0.063(3) 0.062(3) 0.045(3) -0.009(3) 0.028(3) -0.001(3)
C5 0.067(4) 0.061(4) 0.070(4) -0.018(3) 0.034(3) -0.003(3)
C6 0.061(3) 0.064(4) 0.059(4) -0.013(3) 0.028(3) -0.005(3)
C7 0.057(3) 0.066(4) 0.054(3) 0.002(3) 0.025(3) 0.006(3)
C8 0.082(4) 0.065(4) 0.108(6) -0.018(4) 0.058(4) -0.004(3)
C9 0.074(4) 0.059(4) 0.101(5) -0.021(4) 0.049(4) -0.009(3)
C10 0.057(3) 0.066(4) 0.060(4) 0.000(3) 0.026(3) 0.006(3)
C11 0.063(3) 0.057(4) 0.068(4) -0.010(3) 0.036(3) 0.005(3)
C12 0.063(4) 0.069(4) 0.063(4) -0.016(3) 0.032(3) -0.007(3)
C13 0.071(4) 0.058(4) 0.063(4) 0.015(3) 0.037(3) 0.015(3)
C14 0.098(5) 0.054(4) 0.181(9) 0.020(5) 0.094(6) 0.014(4)
C15 0.089(5) 0.065(4) 0.166(8) 0.024(5) 0.085(5) 0.018(4)
C16 0.068(4) 0.062(4) 0.079(4) 0.010(3) 0.039(3) 0.013(3)
C17 0.065(3) 0.062(4) 0.048(3) -0.009(3) 0.032(3) 0.005(3)
C18 0.179(8) 0.048(4) 0.042(3) 0.003(3) 0.047(4) -0.001(4)
C19 0.080(4) 0.038(3) 0.036(3) -0.001(2) 0.037(3) 0.005(3)
C20 0.070(3) 0.034(2) 0.030(2) -0.0001(19) 0.032(2) 0.003(2)
C21 0.068(3) 0.040(3) 0.029(2) 0.0023(19) 0.031(2) 0.002(2)
C22 0.069(3) 0.036(2) 0.036(3) 0.001(2) 0.034(2) -0.005(2)
C23 0.083(4) 0.034(3) 0.043(3) -0.003(2) 0.045(3) -0.001(2)
N1 0.065(3) 0.069(3) 0.036(2) 0.010(2) 0.033(2) 0.014(2)
N2 0.086(4) 0.088(4) 0.039(3) 0.003(3) 0.028(2) 0.021(3)
N3 0.057(3) 0.068(3) 0.043(3) -0.002(2) 0.030(2) 0.003(2)
N4 0.077(3) 0.052(3) 0.047(3) -0.007(2) 0.036(2) 0.004(2)
N5 0.194(8) 0.082(4) 0.067(4) 0.000(4) 0.058(5) -0.017(5)
N6 0.055(2) 0.055(3) 0.050(3) 0.000(2) 0.029(2) 0.003(2)
O1 0.080(3) 0.072(2) 0.048(2) -0.021(2) 0.041(2) -0.006(2)
O2 0.081(2) 0.051(2) 0.049(2) -0.0037(17) 0.043(2) 0.0042(18)
O3 0.083(3) 0.048(2) 0.042(2) 0.0047(16) 0.0427(19) -0.0030(18)
O4 0.076(3) 0.085(3) 0.069(3) -0.002(2) 0.048(2) -0.001(2)
O5 0.216(13) 0.212(12) 0.120(10) -0.036(10) 0.052(9) -0.011(11)
O6 0.198(16) 0.196(15) 0.193(17) 0.011(14) 0.071(13) 0.047(13)

loop_
_atom_type_symbol
_atom_type_description
_atom_type_scat_dispersion_real
_atom_type_scat_dispersion_imag
_atom_type_scat_source
C C 0.0033 0.0016 'International Tables Vol C Tables 4.2.6.8 and 6.1.1.4'
H H 0.0000 0.0000 'International Tables Vol C Tables 4.2.6.8 and 6.1.1.4'
N N 0.0061 0.0033 'International Tables Vol C Tables 4.2.6.8 and 6.1.1.4'
O O 0.0106 0.0060 'International Tables Vol C Tables 4.2.6.8 and 6.1.1.4'
Cu Cu 0.3201 1.2651 'International Tables Vol C Tables 4.2.6.8 and 6.1.1.4'

loop_
_geom_angle_atom_site_label_1
_geom_angle_atom_site_label_2
_geom_angle_atom_site_label_3
_geom_angle
_geom_angle_site_symmetry_1
_geom_angle_site_symmetry_3
_geom_angle_publ_flag
O3 Cu1 O1 165.09(17) . 4_545 ?
O3 Cu1 N1 89.86(16) . . ?
O1 Cu1 N1 89.29(18) 4_545 . ?
O3 Cu1 N4 92.58(16) . 2_545 ?
O1 Cu1 N4 91.01(18) 4_545 2_545 ?
N1 Cu1 N4 169.24(19) . 2_545 ?
N2 C1 N1 115.0(5) . . ?
N2 C1 H1 122.5 . . ?
N1 C1 H1 122.5 . . ?
N1 C2 N3 110.7(5) . . ?
N1 C2 H2 124.6 . . ?
N3 C2 H2 124.6 . . ?
N3 C3 C4 113.0(5) . . ?
N3 C3 H3A 109.0 . . ?
C4 C3 H3A 109.0 . . ?
N3 C3 H3B 109.0 . . ?
C4 C3 H3B 109.0 . . ?
H3A C3 H3B 107.8 . . ?
C9 C4 C5 117.5(5) . . ?
C9 C4 C3 119.4(5) . . ?
C5 C4 C3 123.1(5) . . ?
C6 C5 C4 120.9(5) . . ?
C6 C5 H5 119.5 . . ?
C4 C5 H5 119.5 . . ?
C5 C6 C7 121.2(6) . . ?
C5 C6 H6 119.4 . . ?
C7 C6 H6 119.4 . . ?
C8 C7 C6 117.1(6) . . ?
C8 C7 C10 121.3(6) . . ?
C6 C7 C10 121.5(5) . . ?
C7 C8 C9 121.5(6) . . ?
C7 C8 H8 119.2 . . ?
C9 C8 H8 119.2 . . ?
C4 C9 C8 121.4(6) . . ?
C4 C9 H9 119.3 . . ?
C8 C9 H9 119.3 . . ?
C11 C10 C15 116.6(6) . . ?
C11 C10 C7 122.5(5) . . ?
C15 C10 C7 120.9(6) . . ?
C10 C11 C12 120.9(5) . . ?
C10 C11 H11 119.6 . . ?
C12 C11 H11 119.6 . . ?
C13 C12 C11 121.1(6) . . ?
C13 C12 H12 119.4 . . ?
C11 C12 H12 119.4 . . ?
C12 C13 C14 118.5(6) . . ?
C12 C13 C16 119.5(5) . . ?
C14 C13 C16 122.0(5) . . ?
C15 C14 C13 120.0(6) . . ?
C15 C14 H14 120.0 . . ?
C13 C14 H14 120.0 . . ?
C14 C15 C10 122.9(7) . . ?
C14 C15 H15 118.6 . . ?
C10 C15 H15 118.6 . . ?
N6 C16 C13 112.2(5) . . ?
N6 C16 H16A 109.2 . . ?
C13 C16 H16A 109.2 . . ?
N6 C16 H16B 109.2 . . ?
C13 C16 H16B 109.2 . . ?
H16A C16 H16B 107.9 . . ?
N4 C17 N6 112.6(5) . . ?
N4 C17 H17 123.7 . . ?
N6 C17 H17 123.7 . . ?
N5 C18 N4 108.0(6) . . ?
N5 C18 H18 126.0 . . ?
N4 C18 H18 126.0 . . ?
O2 C19 O1 122.3(5) . . ?
O2 C19 C20 121.1(5) . . ?
O1 C19 C20 116.6(5) . . ?
C21 C20 C22 118.5(4) . 7 ?
C21 C20 C19 121.3(4) . . ?
C22 C20 C19 120.2(4) 7 . ?
C22 C21 C20 119.9(4) . . ?
C22 C21 C23 117.4(4) . . ?
C20 C21 C23 122.6(4) . . ?
C21 C22 C20 121.6(4) . 7 ?
C21 C22 H22 119.2 . . ?
C20 C22 H22 119.2 7 . ?
O4 C23 O3 126.5(5) . . ?
O4 C23 C21 121.3(5) . . ?
O3 C23 C21 112.2(5) . . ?
C2 N1 C1 102.5(5) . . ?
C2 N1 Cu1 124.2(4) . . ?
C1 N1 Cu1 133.2(4) . . ?
C1 N2 N3 102.8(5) . . ?
C2 N3 N2 109.0(5) . . ?
C2 N3 C3 129.9(5) . . ?
N2 N3 C3 120.9(5) . . ?
C17 N4 C18 105.1(5) . . ?
C17 N4 Cu1 129.2(4) . 2_565 ?
C18 N4 Cu1 125.4(4) . 2_565 ?
C18 N5 N6 109.5(6) . . ?
N5 N6 C17 104.3(5) . . ?
N5 N6 C16 125.9(5) . . ?
C17 N6 C16 128.8(5) . . ?
C19 O1 Cu1 105.6(3) . 4 ?
C23 O3 Cu1 121.1(3) . . ?

loop_
_geom_bond_atom_site_label_1
_geom_bond_atom_site_label_2
_geom_bond_distance
_geom_bond_site_symmetry_2
_geom_bond_publ_flag
Cu1 O3 1.953(3) . ?
Cu1 O1 1.978(4) 4_545 ?
Cu1 N1 1.980(5) . ?
Cu1 N4 2.000(5) 2_545 ?
C1 N2 1.292(8) . ?
C1 N1 1.349(7) . ?
C1 H1 0.9300 . ?
C2 N1 1.303(7) . ?
C2 N3 1.326(6) . ?
C2 H2 0.9300 . ?
C3 N3 1.457(7) . ?
C3 C4 1.470(8) . ?
C3 H3A 0.9700 . ?
C3 H3B 0.9700 . ?
C4 C9 1.371(8) . ?
C4 C5 1.395(8) . ?
C5 C6 1.385(8) . ?
C5 H5 0.9300 . ?
C6 C7 1.393(8) . ?
C6 H6 0.9300 . ?
C7 C8 1.378(8) . ?
C7 C10 1.495(8) . ?
C8 C9 1.389(9) . ?
C8 H8 0.9300 . ?
C9 H9 0.9300 . ?
C10 C11 1.375(8) . ?
C10 C15 1.380(9) . ?
C11 C12 1.407(9) . ?
C11 H11 0.9300 . ?
C12 C13 1.350(8) . ?
C12 H12 0.9300 . ?
C13 C14 1.386(9) . ?
C13 C16 1.512(8) . ?
C14 C15 1.368(9) . ?
C14 H14 0.9300 . ?
C15 H15 0.9300 . ?
C16 N6 1.464(7) . ?
C16 H16A 0.9700 . ?
C16 H16B 0.9700 . ?
C17 N4 1.279(7) . ?
C17 N6 1.328(7) . ?
C17 H17 0.9300 . ?
C18 N5 1.302(9) . ?
C18 N4 1.355(7) . ?
C18 H18 0.9300 . ?
C19 O2 1.229(6) . ?
C19 O1 1.291(7) . ?
C19 C20 1.481(6) . ?
C20 C21 1.394(7) . ?
C20 C22 1.398(6) 7 ?
C21 C22 1.383(6) . ?
C21 C23 1.517(7) . ?
C22 C20 1.398(6) 7 ?
C22 H22 0.9300 . ?
C23 O4 1.220(7) . ?
C23 O3 1.278(6) . ?
N2 N3 1.352(6) . ?
N4 Cu1 2.000(5) 2_565 ?
N5 N6 1.324(7) . ?
O1 Cu1 1.978(4) 4 ?

loop_
_geom_torsion_atom_site_label_1
_geom_torsion_atom_site_label_2
_geom_torsion_atom_site_label_3
_geom_torsion_atom_site_label_4
_geom_torsion
_geom_torsion_site_symmetry_1
_geom_torsion_site_symmetry_2
_geom_torsion_site_symmetry_3
_geom_torsion_site_symmetry_4
_geom_torsion_publ_flag
N3 C3 C4 C9 153.0(6) . . . . ?
N3 C3 C4 C5 -25.5(9) . . . . ?
C9 C4 C5 C6 4.7(9) . . . . ?
C3 C4 C5 C6 -176.8(6) . . . . ?
C4 C5 C6 C7 -0.2(9) . . . . ?
C5 C6 C7 C8 -4.5(9) . . . . ?
C5 C6 C7 C10 178.6(6) . . . . ?
C6 C7 C8 C9 4.9(10) . . . . ?
C10 C7 C8 C9 -178.3(6) . . . . ?
C5 C4 C9 C8 -4.4(10) . . . . ?
C3 C4 C9 C8 177.0(6) . . . . ?
C7 C8 C9 C4 -0.4(11) . . . . ?
C8 C7 C10 C11 -156.9(7) . . . . ?
C6 C7 C10 C11 19.9(10) . . . . ?
C8 C7 C10 C15 23.5(10) . . . . ?
C6 C7 C10 C15 -159.8(7) . . . . ?
C15 C10 C11 C12 -0.9(11) . . . . ?
C7 C10 C11 C12 179.4(6) . . . . ?
C10 C11 C12 C13 0.0(10) . . . . ?
C11 C12 C13 C14 0.0(10) . . . . ?
C11 C12 C13 C16 -178.2(6) . . . . ?
C12 C13 C14 C15 0.9(12) . . . . ?
C16 C13 C14 C15 179.1(8) . . . . ?
C13 C14 C15 C10 -2.0(15) . . . . ?
C11 C10 C15 C14 1.9(13) . . . . ?
C7 C10 C15 C14 -178.4(8) . . . . ?
C12 C13 C16 N6 -170.6(5) . . . . ?
C14 C13 C16 N6 11.3(10) . . . . ?
O2 C19 C20 C21 -34.1(7) . . . . ?
O1 C19 C20 C21 148.4(5) . . . . ?
O2 C19 C20 C22 144.3(5) . . . 7 ?
O1 C19 C20 C22 -33.2(7) . . . 7 ?
C22 C20 C21 C22 -1.2(8) 7 . . . ?
C19 C20 C21 C22 177.2(5) . . . . ?
C22 C20 C21 C23 175.7(5) 7 . . . ?
C19 C20 C21 C23 -5.9(7) . . . . ?
C20 C21 C22 C20 1.2(8) . . . 7 ?
C23 C21 C22 C20 -175.8(5) . . . 7 ?
C22 C21 C23 O4 -72.6(6) . . . . ?
C20 C21 C23 O4 110.5(6) . . . . ?
C22 C21 C23 O3 105.9(5) . . . . ?
C20 C21 C23 O3 -71.1(6) . . . . ?
N3 C2 N1 C1 -0.6(6) . . . . ?
N3 C2 N1 Cu1 177.1(3) . . . . ?
N2 C1 N1 C2 1.0(7) . . . . ?
N2 C1 N1 Cu1 -176.4(4) . . . . ?
O3 Cu1 N1 C2 43.9(5) . . . . ?
O1 Cu1 N1 C2 -151.0(4) 4_545 . . . ?
N4 Cu1 N1 C2 -59.3(11) 2_545 . . . ?
O3 Cu1 N1 C1 -139.1(5) . . . . ?
O1 Cu1 N1 C1 26.0(6) 4_545 . . . ?
N4 Cu1 N1 C1 117.7(9) 2_545 . . . ?
N1 C1 N2 N3 -1.0(7) . . . . ?
N1 C2 N3 N2 0.1(6) . . . . ?
N1 C2 N3 C3 -174.3(5) . . . . ?
C1 N2 N3 C2 0.5(6) . . . . ?
C1 N2 N3 C3 175.5(5) . . . . ?
C4 C3 N3 C2 107.0(6) . . . . ?
C4 C3 N3 N2 -66.9(7) . . . . ?
N6 C17 N4 C18 -2.7(7) . . . . ?
N6 C17 N4 Cu1 170.6(4) . . . 2_565 ?
N5 C18 N4 C17 6.1(9) . . . . ?
N5 C18 N4 Cu1 -167.5(6) . . . 2_565 ?
N4 C18 N5 N6 -7.4(10) . . . . ?
C18 N5 N6 C17 5.6(9) . . . . ?
C18 N5 N6 C16 175.1(7) . . . . ?
N4 C17 N6 N5 -1.7(7) . . . . ?
N4 C17 N6 C16 -170.8(5) . . . . ?
C13 C16 N6 N5 -98.1(8) . . . . ?
C13 C16 N6 C17 68.9(8) . . . . ?
O2 C19 O1 Cu1 -3.0(6) . . . 4 ?
C20 C19 O1 Cu1 174.5(3) . . . 4 ?
O4 C23 O3 Cu1 13.8(7) . . . . ?
C21 C23 O3 Cu1 -164.6(3) . . . . ?
O1 Cu1 O3 C23 177.5(6) 4_545 . . . ?
N1 Cu1 O3 C23 -95.8(4) . . . . ?
N4 Cu1 O3 C23 73.7(4) 2_545 . . . ?

loop_
_platon_squeeze_void_nr
_platon_squeeze_void_average_x
_platon_squeeze_void_average_y
_platon_squeeze_void_average_z
_platon_squeeze_void_volume
_platon_squeeze_void_count_electrons
1 0.000 0.000 0.282 419.3 77.1
2 0.500 0.500 0.300 419.3 77.1
